data_9001333
loop_
_publ_author_name
'Oberti, R.'
'Caporuscio, F. A.'

_publ_section_title
;Crystal chemistry of clinopyroxenes from mantle eclogites: A study of the key
 role of the M2 site population by means of crystal-structure refinement
 sample SBB 7P, Di78Jd18, diopside - jadeite join
;
_journal_name_full 'American Mineralogist'
_journal_page_first 1141
_journal_page_last 1152
_journal_volume 76
_journal_year 1991
_chemical_formula_sum 'Al0.1 Ca0.78 Cr0.09 Fe0.05 Mg0.83 Na0.18 O6 Si1.97'
_chemical_name_mineral Diopside
_space_group_IT_number 15
_symmetry_space_group_name_Hall '-C 2yc'
_symmetry_space_group_name_H-M 'C 1 2/c 1'
_cell_angle_alpha 90
_cell_angle_beta 106.34
_cell_angle_gamma 90
_cell_length_a 9.693
_cell_length_b 8.889
_cell_length_c 5.253
_cell_formula_units_Z 4
_cell_volume 434.323
_database_code_amcsd 0001363
_exptl_crystal_density_diffrn 3.320
_cod_original_formula_sum 'Mg.83 Cr.09 Al.1 Fe.05 Ca.78 Na.18 Si1.97 O6'
_cod_database_code 9001333

loop_
_space_group_symop_operation_xyz
x,y,z
1/2+x,1/2+y,z
x,-y,1/2+z
1/2+x,1/2-y,1/2+z
-x,y,1/2-z
1/2-x,1/2+y,1/2-z
-x,-y,-z
1/2-x,1/2-y,-z

loop_
_atom_site_label
_atom_site_fract_x
_atom_site_fract_y
_atom_site_fract_z
_atom_site_occupancy
_atom_site_U_iso_or_equiv
Mg1 0.00000 0.90680 0.25000 0.79000 0.00583
Cr1 0.00000 0.90680 0.25000 0.09000 0.00583
Al1 0.00000 0.90680 0.25000 0.07000 0.00583
Fe1 0.00000 0.90680 0.25000 0.05000 0.00583
Ca2 0.00000 0.30080 0.25000 0.78000 0.00963
Na2 0.00000 0.30080 0.25000 0.18000 0.00963
Mg2 0.00000 0.30080 0.25000 0.04000 0.00811
Si 0.28770 0.09270 0.23090 0.98500 0.00443
Al 0.28770 0.09270 0.23090 0.01500 0.00443
O1 0.11500 0.08530 0.14050 1.00000 0.00773
O2 0.36140 0.25190 0.31700 1.00000 0.00988
O3 0.35130 0.01680 -0.00190 1.00000 0.00747

loop_
_cod_related_entry_id
_cod_related_entry_database
_cod_related_entry_code
1 AMCSD 0001363
